data_7223199
loop_
_publ_author_name
'Jang, Yoona'
'Yoo, Seo Yeon'
'Gu, Hye Rin'
'Lee, Yu Jin'
'Cha, Young Shin'
'You, Laekyeong'
'Noh, Kyungkyou'
'Kim, Jaheon'

_publ_section_title
;
 Hydrogen-bonding networks of purine derivatives and their bilayers for
 guest intercalation
;
_journal_issue 1
_journal_name_full CrystEngComm
_journal_page_first 62
_journal_paper_doi 10.1039/C5CE01611H
_journal_volume 18
_journal_year 2016
_chemical_compound_source 6-Chloro-purin-2-amine
_chemical_formula_moiety 'C8 H10 Cl N5'
_chemical_formula_sum 'C8 H10 Cl N5'
_chemical_formula_weight 211.66
_chemical_melting_point ?
_chemical_name_common pr_GCl
_chemical_name_systematic 6-Chloro-9-propyl-purin-2-amine
_chemical_properties_physical 'Guests escape when exposed to air or dried, and crystals transform to other unknown phase'
_space_group_crystal_system triclinic
_space_group_IT_number 2
_space_group_name_Hall '-P 1'
_space_group_name_H-M_alt 'P -1'
_symmetry_space_group_name_Hall '-P 1'
_symmetry_space_group_name_H-M 'P -1'
_atom_sites_solution_hydrogens geom
_audit_creation_method SHELXL-2013
_audit_update_record
;
2015-08-10 deposited with the CCDC.
2015-11-09 downloaded from the CCDC.
;
_cell_angle_alpha 64.365(8)
_cell_angle_beta 89.997(8)
_cell_angle_gamma 62.904(9)
_cell_formula_units_Z 8
_cell_length_a 14.916(7)
_cell_length_b 14.964(7)
_cell_length_c 15.309(7)
_cell_measurement_reflns_used 1000
_cell_measurement_temperature 173(2)
_cell_measurement_theta_max 22.50
_cell_measurement_theta_min 2.50
_cell_volume 2659(2)
_computing_cell_refinement 'Bruker SAINT'
_computing_data_collection 'Bruker SMART'
_computing_data_reduction 'Bruker SAINT'
_computing_molecular_graphics 'Bruker XP'
_computing_publication_material 'Bruker XCIF'
_computing_structure_refinement 'SHELXL-2013 (Sheldrick, 2013)'
_computing_structure_solution 'SHELXS-97 (Sheldrick, 1990)'
_diffrn_ambient_temperature 173(2)
_diffrn_measured_fraction_theta_full 0.946
_diffrn_measured_fraction_theta_max 0.939
_diffrn_measurement_device_type 'Bruker APEX CCD'
_diffrn_measurement_method 'phi and omega scans'
_diffrn_radiation_type MoK\a
_diffrn_radiation_wavelength 0.71075
_diffrn_reflns_av_R_equivalents 0.1238
_diffrn_reflns_av_unetI/netI 0.2291
_diffrn_reflns_laue_measured_fraction_full 0.946
_diffrn_reflns_laue_measured_fraction_max 0.939
_diffrn_reflns_limit_h_max 17
_diffrn_reflns_limit_h_min -18
_diffrn_reflns_limit_k_max 18
_diffrn_reflns_limit_k_min -18
_diffrn_reflns_limit_l_max 17
_diffrn_reflns_limit_l_min -19
_diffrn_reflns_number 21213
_diffrn_reflns_point_group_measured_fraction_full 0.946
_diffrn_reflns_point_group_measured_fraction_max 0.939
_diffrn_reflns_theta_full 25.242
_diffrn_reflns_theta_max 26.373
_diffrn_reflns_theta_min 3.025
_diffrn_source 'fine-focus sealed tube'
_diffrn_standards_decay_% none
_diffrn_standards_number none
_exptl_absorpt_coefficient_mu 0.263
_exptl_absorpt_correction_type none
_exptl_crystal_colour colorless
_exptl_crystal_density_diffrn 1.058
_exptl_crystal_description block
_exptl_crystal_F_000 880
_exptl_crystal_recrystallization_method 'Re-crystallisation from solvent: '
_exptl_crystal_size_max 0.300
_exptl_crystal_size_mid 0.300
_exptl_crystal_size_min 0.250
_platon_squeeze_details
;
;
_refine_diff_density_max 0.442
_refine_diff_density_min -0.434
_refine_diff_density_rms 0.110
_refine_ls_extinction_coef 0.033(4)
_refine_ls_extinction_expression Fc^*^=kFc[1+0.001xFc^2^\l^3^/sin(2\q)]^-1/4^
_refine_ls_extinction_method SHELXL
_refine_ls_goodness_of_fit_ref 0.865
_refine_ls_hydrogen_treatment constr
_refine_ls_matrix_type full
_refine_ls_number_parameters 506
_refine_ls_number_reflns 10218
_refine_ls_number_restraints 0
_refine_ls_restrained_S_all 0.865
_refine_ls_R_factor_all 0.1766
_refine_ls_R_factor_gt 0.0989
_refine_ls_shift/su_max 0.000
_refine_ls_shift/su_mean 0.000
_refine_ls_structure_factor_coef Fsqd
_refine_ls_weighting_details 'w=1/[\s^2^(Fo^2^)+(0.1592P)^2^] where P=(Fo^2^+2Fc^2^)/3'
_refine_ls_weighting_scheme calc
_refine_ls_wR_factor_gt 0.2552
_refine_ls_wR_factor_ref 0.3053
_reflns_Friedel_coverage 0.000
_reflns_number_gt 3743
_reflns_number_total 10218
_reflns_threshold_expression 'I > 2\s(I)'
_cod_data_source_file c5ce01611h2.cif
_cod_data_source_block prGCl
_cod_depositor_comments
;
The following automatic conversions were performed:

'_chemical_melting_point' value 'none' was changed to '?' - the value
is undefined or not given.

Automatic conversion script
Id: cif_fix_values 3271 2015-04-21 07:52:19Z andrius 

 Adding full bibliography for 7223199--7223201.cif.
;
_cod_database_code 7223199
_shelx_space_group_comment
;
The symmetry employed for this shelxl refinement is uniquely defined
by the following loop, which should always be used as a source of
symmetry information in preference to the above space-group names.
They are only intended as comments.
;
_shelx_estimated_absorpt_t_min 0.925
_shelx_estimated_absorpt_t_max 0.937
_shelxl_version_number 2013-4

loop_
_space_group_symop_operation_xyz
'x, y, z'
'-x, -y, -z'

loop_
_atom_site_label
_atom_site_type_symbol
_atom_site_fract_x
_atom_site_fract_y
_atom_site_fract_z
_atom_site_U_iso_or_equiv
_atom_site_adp_type
_atom_site_occupancy
_atom_site_site_symmetry_order
_atom_site_calc_flag
_atom_site_refinement_flags_posn
_atom_site_refinement_flags_adp
C1 C 0.2840(4) 0.6308(5) 0.4368(3) 0.0719(15) Uani 1 1 d . .
C2 C 0.2203(4) 0.6315(5) 0.3005(3) 0.0754(16) Uani 1 1 d . .
C3 C 0.3637(3) 0.6410(4) 0.3066(3) 0.0673(14) Uani 1 1 d . .
C4 C 0.3635(3) 0.6386(5) 0.3977(3) 0.0717(15) Uani 1 1 d . .
C5 C 0.4963(4) 0.6469(5) 0.3565(4) 0.0757(16) Uani 1 1 d . .
H5A H 0.5587 0.6496 0.3572 0.091 Uiso 1 1 calc R U
C6 C 0.4808(4) 0.6568(6) 0.1870(4) 0.0746(16) Uani 1 1 d . .
H6A H 0.4685 0.6068 0.1688 0.089 Uiso 1 1 calc R U
H6B H 0.5562 0.6290 0.1985 0.089 Uiso 1 1 calc R U
C7 C 0.4245(5) 0.7753(6) 0.1030(5) 0.099(2) Uani 1 1 d . .
H7A H 0.3490 0.8053 0.0959 0.119 Uiso 1 1 calc R U
H7B H 0.4404 0.7737 0.0407 0.119 Uiso 1 1 calc R U
C8 C 0.4509(5) 0.8575(6) 0.1145(6) 0.134(3) Uani 1 1 d . .
H8A H 0.4102 0.9343 0.0564 0.201 Uiso 1 1 calc R U
H8B H 0.5251 0.8302 0.1192 0.201 Uiso 1 1 calc R U
H8C H 0.4343 0.8609 0.1754 0.201 Uiso 1 1 calc R U
C9 C 0.7792(3) 0.6376(5) 0.3703(3) 0.0679(14) Uani 1 1 d . .
C10 C 0.7117(3) 0.6467(5) 0.5027(3) 0.0698(15) Uani 1 1 d . .
C11 C 0.8599(3) 0.6464(4) 0.4924(3) 0.0657(14) Uani 1 1 d . .
C12 C 0.8621(3) 0.6404(5) 0.4042(3) 0.0688(14) Uani 1 1 d . .
C13 C 0.9972(4) 0.6426(5) 0.4417(4) 0.0796(16) Uani 1 1 d . .
H13A H 1.0602 0.6440 0.4392 0.095 Uiso 1 1 calc R U
C14 C 0.9810(4) 0.6540(5) 0.6008(3) 0.0725(15) Uani 1 1 d . .
H14A H 1.0566 0.6251 0.6122 0.087 Uiso 1 1 calc R U
H14B H 0.9689 0.6028 0.6608 0.087 Uiso 1 1 calc R U
C15 C 0.9264(4) 0.7721(6) 0.5884(4) 0.100(2) Uani 1 1 d . .
H15A H 0.9437 0.7681 0.6529 0.120 Uiso 1 1 calc R U
H15B H 0.8504 0.8047 0.5696 0.120 Uiso 1 1 calc R U
C16 C 0.9561(5) 0.8505(6) 0.5096(5) 0.126(2) Uani 1 1 d . .
H16A H 0.9181 0.9272 0.5032 0.189 Uiso 1 1 calc R U
H16B H 0.9385 0.8553 0.4454 0.189 Uiso 1 1 calc R U
H16C H 1.0310 0.8198 0.5289 0.189 Uiso 1 1 calc R U
C17 C 0.6559(4) 0.6483(5) -0.0704(3) 0.0732(15) Uani 1 1 d . .
C18 C 0.7218(3) 0.6441(5) -0.2044(3) 0.0685(14) Uani 1 1 d . .
C19 C 0.5752(3) 0.6409(4) -0.1944(3) 0.0667(14) Uani 1 1 d . .
C20 C 0.5741(3) 0.6424(5) -0.1043(3) 0.0712(15) Uani 1 1 d . .
C21 C 0.4405(4) 0.6371(5) -0.1399(4) 0.0836(17) Uani 1 1 d . .
H21A H 0.3786 0.6333 -0.1365 0.100 Uiso 1 1 calc R U
C22 C 0.4494(4) 0.6448(5) -0.3089(4) 0.0679(14) Uani 1 1 d . .
H22A H 0.3997 0.6166 -0.2971 0.081 Uiso 1 1 calc R U
H22B H 0.5084 0.5938 -0.3257 0.081 Uiso 1 1 calc R U
C23 C 0.3975(4) 0.7630(6) -0.3945(4) 0.0914(19) Uani 1 1 d . .
H23A H 0.3848 0.7597 -0.4563 0.110 Uiso 1 1 calc R U
H23B H 0.4453 0.7934 -0.4016 0.110 Uiso 1 1 calc R U
C24 C 0.2955(5) 0.8459(6) -0.3861(5) 0.132(3) Uani 1 1 d . .
H24A H 0.2667 0.9219 -0.4452 0.197 Uiso 1 1 calc R U
H24B H 0.3072 0.8513 -0.3260 0.197 Uiso 1 1 calc R U
H24C H 0.2465 0.8182 -0.3816 0.197 Uiso 1 1 calc R U
C25 C 0.1587(4) 0.6390(5) 0.8684(3) 0.0764(16) Uani 1 1 d . .
C26 C 0.2239(3) 0.6393(5) 1.0040(3) 0.0677(14) Uani 1 1 d . .
C27 C 0.0772(3) 0.6370(4) 0.9963(3) 0.0641(14) Uani 1 1 d . .
C28 C 0.0772(3) 0.6365(5) 0.9061(3) 0.0700(14) Uani 1 1 d . .
C29 C -0.0579(4) 0.6351(5) 0.9453(4) 0.0786(16) Uani 1 1 d . .
H29A H -0.1211 0.6342 0.9441 0.094 Uiso 1 1 calc R U
C30 C -0.0476(4) 0.6406(5) 1.1078(4) 0.0753(16) Uani 1 1 d . .
H30A H 0.0118 0.5874 1.1674 0.090 Uiso 1 1 calc R U
H30B H -0.0979 0.6133 1.1191 0.090 Uiso 1 1 calc R U
C31 C -0.0975(4) 0.7555(6) 1.0989(4) 0.0941(19) Uani 1 1 d . .
H31A H -0.0489 0.7850 1.0832 0.113 Uiso 1 1 calc R U
H31B H -0.1106 0.7487 1.1642 0.113 Uiso 1 1 calc R U
C32 C -0.2007(5) 0.8432(6) 1.0184(5) 0.127(2) Uani 1 1 d . .
H32A H -0.2289 0.9175 1.0165 0.190 Uiso 1 1 calc R U
H32B H -0.2503 0.8161 1.0344 0.190 Uiso 1 1 calc R U
H32C H -0.1884 0.8518 0.9531 0.190 Uiso 1 1 calc R U
Cl1 Cl 0.26937(10) 0.62698(15) 0.54960(9) 0.0916(6) Uani 1 1 d . .
Cl2 Cl 0.76666(10) 0.63034(15) 0.26226(10) 0.0917(6) Uani 1 1 d . .
Cl3 Cl 0.66864(11) 0.65123(16) 0.03935(10) 0.1011(6) Uani 1 1 d . .
Cl4 Cl 0.17326(11) 0.64052(17) 0.75654(10) 0.1064(6) Uani 1 1 d . .
N1 N 0.2111(3) 0.6282(4) 0.3903(3) 0.0788(14) Uani 1 1 d . .
N2 N 0.2951(3) 0.6379(4) 0.2531(3) 0.0704(12) Uani 1 1 d . .
N3 N 0.1458(3) 0.6272(4) 0.2555(3) 0.0913(16) Uani 1 1 d . .
H3A H 0.1473 0.6285 0.1975 0.110 Uiso 1 1 calc R U
H3B H 0.0957 0.6230 0.2842 0.110 Uiso 1 1 calc R U
N4 N 0.4489(3) 0.6427(4) 0.4285(3) 0.0753(12) Uani 1 1 d . .
N5 N 0.4492(3) 0.6470(4) 0.2800(3) 0.0716(12) Uani 1 1 d . .
N6 N 0.7035(3) 0.6426(4) 0.4167(3) 0.0735(12) Uani 1 1 d . .
N7 N 0.7872(3) 0.6516(4) 0.5435(3) 0.0702(12) Uani 1 1 d . .
N8 N 0.6343(3) 0.6507(4) 0.5478(3) 0.0864(14) Uani 1 1 d . .
H8D H 0.6342 0.6563 0.6026 0.104 Uiso 1 1 calc R U
H8E H 0.5834 0.6476 0.5226 0.104 Uiso 1 1 calc R U
N9 N 0.9511(3) 0.6347(4) 0.3744(3) 0.0757(13) Uani 1 1 d . .
N10 N 0.9473(3) 0.6488(4) 0.5156(3) 0.0723(12) Uani 1 1 d . .
N11 N 0.7302(3) 0.6471(4) -0.1178(3) 0.0764(13) Uani 1 1 d . .
N12 N 0.6451(3) 0.6423(4) -0.2484(3) 0.0687(12) Uani 1 1 d . .
N13 N 0.7982(3) 0.6424(4) -0.2503(3) 0.0911(15) Uani 1 1 d . .
H13B H 0.7968 0.6402 -0.3068 0.109 Uiso 1 1 calc R U
H13C H 0.8500 0.6435 -0.2241 0.109 Uiso 1 1 calc R U
N14 N 0.4881(3) 0.6411(4) -0.0713(3) 0.0818(14) Uani 1 1 d . .
N15 N 0.4877(3) 0.6387(4) -0.2175(3) 0.0711(12) Uani 1 1 d . .
N16 N 0.2327(3) 0.6403(4) 0.9162(3) 0.0801(13) Uani 1 1 d . .
N17 N 0.1472(3) 0.6388(4) 1.0485(2) 0.0642(11) Uani 1 1 d . .
N18 N 0.2998(3) 0.6411(4) 1.0493(3) 0.0855(14) Uani 1 1 d . .
H18A H 0.2977 0.6418 1.1064 0.103 Uiso 1 1 calc R U
H18B H 0.3515 0.6415 1.0218 0.103 Uiso 1 1 calc R U
N19 N -0.0097(3) 0.6366(4) 0.8742(3) 0.0805(13) Uani 1 1 d . .
N20 N -0.0104(3) 0.6351(4) 1.0218(3) 0.0704(12) Uani 1 1 d . .

loop_
_atom_site_aniso_label
_atom_site_aniso_U_11
_atom_site_aniso_U_22
_atom_site_aniso_U_33
_atom_site_aniso_U_23
_atom_site_aniso_U_13
_atom_site_aniso_U_12
C1 0.066(3) 0.137(5) 0.055(3) -0.071(3) 0.028(2) -0.059(3)
C2 0.067(3) 0.147(5) 0.063(3) -0.078(4) 0.034(3) -0.066(4)
C3 0.055(3) 0.125(4) 0.058(3) -0.062(3) 0.028(2) -0.056(3)
C4 0.065(3) 0.142(5) 0.057(3) -0.069(3) 0.027(2) -0.069(3)
C5 0.059(3) 0.146(5) 0.073(3) -0.076(4) 0.032(3) -0.068(3)
C6 0.061(3) 0.141(5) 0.060(3) -0.064(4) 0.030(3) -0.064(4)
C7 0.081(4) 0.158(6) 0.090(5) -0.073(5) 0.037(4) -0.072(5)
C8 0.105(5) 0.125(6) 0.177(8) -0.072(6) 0.039(5) -0.064(5)
C9 0.066(3) 0.131(5) 0.044(2) -0.059(3) 0.029(2) -0.063(3)
C10 0.059(3) 0.141(5) 0.051(3) -0.065(3) 0.033(2) -0.064(3)
C11 0.052(3) 0.119(4) 0.058(3) -0.055(3) 0.023(2) -0.056(3)
C12 0.051(3) 0.136(5) 0.055(3) -0.060(3) 0.029(2) -0.060(3)
C13 0.062(3) 0.142(5) 0.071(3) -0.067(4) 0.034(3) -0.063(4)
C14 0.063(3) 0.131(5) 0.057(3) -0.060(3) 0.025(3) -0.060(4)
C15 0.076(4) 0.179(7) 0.093(4) -0.097(5) 0.033(3) -0.071(5)
C16 0.127(6) 0.147(7) 0.120(6) -0.072(6) 0.028(5) -0.075(5)
C17 0.071(3) 0.143(5) 0.055(3) -0.071(3) 0.030(2) -0.069(4)
C18 0.061(3) 0.122(4) 0.059(3) -0.062(3) 0.029(2) -0.055(3)
C19 0.058(3) 0.123(4) 0.061(3) -0.064(3) 0.030(2) -0.058(3)
C20 0.061(3) 0.143(5) 0.058(3) -0.071(3) 0.038(2) -0.067(3)
C21 0.062(3) 0.161(5) 0.083(4) -0.081(4) 0.041(3) -0.076(4)
C22 0.062(3) 0.117(5) 0.064(3) -0.062(4) 0.023(3) -0.057(3)
C23 0.067(4) 0.155(6) 0.086(4) -0.084(5) 0.022(3) -0.056(4)
C24 0.099(5) 0.182(8) 0.124(6) -0.089(6) 0.038(4) -0.065(5)
C25 0.072(3) 0.158(5) 0.053(3) -0.075(3) 0.036(2) -0.075(4)
C26 0.064(3) 0.126(4) 0.054(3) -0.062(3) 0.026(2) -0.062(3)
C27 0.059(3) 0.122(4) 0.047(3) -0.054(3) 0.027(2) -0.060(3)
C28 0.062(3) 0.134(5) 0.059(3) -0.065(3) 0.024(2) -0.065(3)
C29 0.065(3) 0.147(5) 0.077(3) -0.079(4) 0.031(3) -0.070(4)
C30 0.075(3) 0.141(5) 0.061(3) -0.067(4) 0.043(3) -0.074(4)
C31 0.086(4) 0.163(6) 0.085(4) -0.085(5) 0.047(4) -0.078(5)
C32 0.095(5) 0.151(7) 0.119(6) -0.069(5) 0.015(5) -0.047(5)
Cl1 0.0889(10) 0.1905(16) 0.0719(8) -0.0975(10) 0.0480(7) -0.0952(11)
Cl2 0.0895(10) 0.1888(16) 0.0719(8) -0.0953(10) 0.0478(7) -0.0957(11)
Cl3 0.0904(10) 0.2150(18) 0.0830(9) -0.1142(12) 0.0518(8) -0.1006(12)
Cl4 0.0946(10) 0.233(2) 0.0733(9) -0.1097(12) 0.0507(8) -0.1096(13)
N1 0.069(3) 0.167(4) 0.065(2) -0.084(3) 0.039(2) -0.081(3)
N2 0.061(2) 0.140(4) 0.060(2) -0.070(3) 0.032(2) -0.068(3)
N3 0.076(3) 0.209(5) 0.071(3) -0.100(3) 0.044(2) -0.102(3)
N4 0.059(2) 0.140(4) 0.071(3) -0.072(3) 0.023(2) -0.063(3)
N5 0.054(2) 0.142(4) 0.064(2) -0.068(3) 0.032(2) -0.066(3)
N6 0.061(2) 0.145(4) 0.057(2) -0.070(3) 0.028(2) -0.063(3)
N7 0.061(2) 0.144(4) 0.058(2) -0.071(3) 0.037(2) -0.070(3)
N8 0.070(3) 0.183(5) 0.075(3) -0.096(3) 0.045(2) -0.083(3)
N9 0.067(3) 0.147(4) 0.065(2) -0.074(3) 0.043(2) -0.072(3)
N10 0.056(2) 0.146(4) 0.066(2) -0.073(3) 0.035(2) -0.069(3)
N11 0.067(3) 0.160(4) 0.066(2) -0.084(3) 0.037(2) -0.078(3)
N12 0.059(2) 0.142(4) 0.058(2) -0.071(3) 0.0337(19) -0.068(3)
N13 0.076(3) 0.200(5) 0.072(3) -0.101(3) 0.048(2) -0.092(3)
N14 0.071(3) 0.164(4) 0.073(3) -0.083(3) 0.044(2) -0.082(3)
N15 0.059(2) 0.139(4) 0.071(3) -0.076(3) 0.033(2) -0.068(3)
N16 0.070(3) 0.167(4) 0.061(2) -0.078(3) 0.039(2) -0.081(3)
N17 0.056(2) 0.122(3) 0.050(2) -0.058(2) 0.0225(19) -0.057(3)
N18 0.075(3) 0.179(5) 0.069(3) -0.087(3) 0.038(2) -0.088(3)
N19 0.063(2) 0.158(4) 0.070(3) -0.079(3) 0.026(2) -0.071(3)
N20 0.058(2) 0.139(4) 0.061(2) -0.065(3) 0.033(2) -0.069(3)

loop_
_atom_type_symbol
_atom_type_description
_atom_type_scat_dispersion_real
_atom_type_scat_dispersion_imag
_atom_type_scat_source
C C 0.0033 0.0016 'International Tables Vol C Tables 4.2.6.8 and 6.1.1.4'
H H 0.0000 0.0000 'International Tables Vol C Tables 4.2.6.8 and 6.1.1.4'
N N 0.0061 0.0033 'International Tables Vol C Tables 4.2.6.8 and 6.1.1.4'
Cl Cl 0.1484 0.1585 'International Tables Vol C Tables 4.2.6.8 and 6.1.1.4'

loop_
_geom_angle_atom_site_label_1
_geom_angle_atom_site_label_2
_geom_angle_atom_site_label_3
_geom_angle
N1 C1 C4 122.7(4)
N1 C1 Cl1 115.2(3)
C4 C1 Cl1 122.1(3)
N2 C2 N3 117.4(4)
N2 C2 N1 127.3(4)
N3 C2 N1 115.3(4)
N2 C3 N5 125.6(4)
N2 C3 C4 128.0(4)
N5 C3 C4 106.4(3)
C1 C4 C3 114.7(3)
C1 C4 N4 135.2(4)
C3 C4 N4 110.1(4)
N4 C5 N5 114.7(4)
N5 C6 C7 113.0(5)
C6 C7 C8 114.2(5)
N6 C9 C12 122.6(4)
N6 C9 Cl2 116.2(3)
C12 C9 Cl2 121.1(3)
N7 C10 N8 117.9(3)
N7 C10 N6 126.0(3)
N8 C10 N6 116.0(4)
N7 C11 N10 126.3(4)
N7 C11 C12 127.6(4)
N10 C11 C12 106.1(3)
C9 C12 N9 135.8(4)
C9 C12 C11 113.5(3)
N9 C12 C11 110.7(3)
N9 C13 N10 114.7(4)
N10 C14 C15 113.2(4)
C14 C15 C16 112.1(5)
N11 C17 C20 122.4(4)
N11 C17 Cl3 116.6(3)
C20 C17 Cl3 120.9(3)
N13 C18 N12 117.0(4)
N13 C18 N11 116.2(4)
N12 C18 N11 126.8(4)
N12 C19 N15 126.6(4)
N12 C19 C20 128.1(4)
N15 C19 C20 105.3(3)
C17 C20 N14 135.1(4)
C17 C20 C19 113.5(3)
N14 C20 C19 111.3(3)
N14 C21 N15 114.2(4)
N15 C22 C23 112.4(4)
C22 C23 C24 114.7(5)
N16 C25 C28 121.9(4)
N16 C25 Cl4 116.0(3)
C28 C25 Cl4 122.1(3)
N17 C26 N18 117.8(4)
N17 C26 N16 126.4(4)
N18 C26 N16 115.8(4)
N17 C27 N20 126.5(3)
N17 C27 C28 127.6(4)
N20 C27 C28 105.9(3)
C25 C28 N19 134.9(4)
C25 C28 C27 114.4(3)
N19 C28 C27 110.7(4)
N19 C29 N20 114.8(4)
N20 C30 C31 114.6(4)
C30 C31 C32 114.2(5)
C1 N1 C2 116.6(3)
C3 N2 C2 110.7(3)
C5 N4 C4 103.5(3)
C5 N5 C3 105.3(3)
C5 N5 C6 127.4(4)
C3 N5 C6 127.3(3)
C9 N6 C10 117.7(3)
C11 N7 C10 112.3(3)
C13 N9 C12 103.3(4)
C13 N10 C11 105.2(3)
C13 N10 C14 127.2(4)
C11 N10 C14 127.6(3)
C17 N11 C18 117.5(3)
C19 N12 C18 111.5(3)
C21 N14 C20 103.5(4)
C19 N15 C21 105.7(3)
C19 N15 C22 126.7(3)
C21 N15 C22 127.5(4)
C25 N16 C26 117.8(3)
C27 N17 C26 112.0(3)
C29 N19 C28 103.4(4)
C29 N20 C27 105.1(3)
C29 N20 C30 127.9(4)
C27 N20 C30 126.8(3)

loop_
_geom_bond_atom_site_label_1
_geom_bond_atom_site_label_2
_geom_bond_distance
C1 N1 1.324(5)
C1 C4 1.358(6)
C1 Cl1 1.720(4)
C2 N2 1.348(5)
C2 N3 1.348(5)
C2 N1 1.364(5)
C3 N2 1.340(5)
C3 N5 1.370(5)
C3 C4 1.379(5)
C4 N4 1.394(5)
C5 N4 1.304(5)
C5 N5 1.364(5)
C6 N5 1.467(5)
C6 C7 1.474(7)
C7 C8 1.526(8)
C9 N6 1.325(5)
C9 C12 1.365(5)
C9 Cl2 1.720(4)
C10 N7 1.333(5)
C10 N8 1.337(5)
C10 N6 1.353(5)
C11 N7 1.331(5)
C11 N10 1.371(5)
C11 C12 1.391(5)
C12 N9 1.381(5)
C13 N9 1.315(6)
C13 N10 1.367(5)
C14 N10 1.445(5)
C14 C15 1.490(7)
C15 C16 1.509(8)
C17 N11 1.322(5)
C17 C20 1.379(5)
C17 Cl3 1.713(4)
C18 N13 1.335(5)
C18 N12 1.345(5)
C18 N11 1.353(5)
C19 N12 1.331(5)
C19 N15 1.371(5)
C19 C20 1.390(5)
C20 N14 1.383(5)
C21 N14 1.305(6)
C21 N15 1.379(5)
C22 N15 1.461(5)
C22 C23 1.480(7)
C23 C24 1.514(7)
C25 N16 1.337(5)
C25 C28 1.354(6)
C25 Cl4 1.718(4)
C26 N17 1.333(5)
C26 N18 1.342(5)
C26 N16 1.346(5)
C27 N17 1.332(5)
C27 N20 1.373(5)
C27 C28 1.384(5)
C28 N19 1.384(5)
C29 N19 1.301(5)
C29 N20 1.369(5)
C30 N20 1.449(5)
C30 C31 1.469(7)
C31 C32 1.539(8)

loop_
_platon_squeeze_void_nr
_platon_squeeze_void_average_x
_platon_squeeze_void_average_y
_platon_squeeze_void_average_z
_platon_squeeze_void_volume
_platon_squeeze_void_count_electrons
_platon_squeeze_void_content
1 -0.014 0.000 -0.001 917 137 ' '
